data_4329247
loop_
_publ_author_name
'Yuanting Su'
'Yanxia Zhao'
'Jing Gao'
'Qingsong Dong'
'Biao Wu'
'Xiao-Juan Yang'

_publ_contact_author_address
; Lanzhou Institute of Chemical Physics, 
Chinese Academy of Sciences, Lanzhou 730000, P. R. China
;
_publ_contact_author_email yangxj@lzb.ac.cn
_publ_contact_author_fax +86-931-4968286
_publ_contact_author_name 'Xiao-Juan, Yang'
_publ_contact_author_phone +86-931-4968286
_publ_section_title
;
 Alkali Metal and Zinc Complexes of a Bridging
 2,5-Diamino-1,4-Benzoquinonediimine Ligand
;
_journal_name_full 'Inorganic Chemistry'
_journal_page_first 5889
_journal_page_last 5896
_journal_paper_doi 10.1021/ic3004867
_journal_volume 51
_journal_year 2012
_chemical_formula_sum 'C70 H102 Li2 N4 O4'
_chemical_formula_weight 1077.44
_chemical_name_systematic
; 
 ? 
;
_space_group_IT_number 14
_symmetry_cell_setting monoclinic
_symmetry_space_group_name_Hall '-P 2yn'
_symmetry_space_group_name_H-M 'P 1 21/n 1'
_atom_sites_solution_hydrogens geom
_atom_sites_solution_primary direct
_atom_sites_solution_secondary difmap
_audit_creation_method SHELXL-97
_cell_angle_alpha 90.00
_cell_angle_beta 98.319(2)
_cell_angle_gamma 90.00
_cell_formula_units_Z 2
_cell_length_a 13.7979(19)
_cell_length_b 15.384(2)
_cell_length_c 15.322(2)
_cell_measurement_temperature 173(2)
_cell_volume 3218.1(7)
_computing_cell_refinement 'Bruker SMART'
_computing_data_collection 'Bruker SMART APEX II'
_computing_data_reduction 'Bruker SAINT'
_computing_molecular_graphics SHELXTL
_computing_publication_material SHELXTL
_computing_structure_refinement 'SHELXL-97 (Sheldrick, 2008)'
_computing_structure_solution 'SHELXS-97 (Sheldrick, 2008)'
_diffrn_ambient_temperature 173(2)
_diffrn_measured_fraction_theta_full 0.998
_diffrn_measured_fraction_theta_max 0.998
_diffrn_measurement_device_type 'Bruker APEX II area detector'
_diffrn_measurement_method '\w scan'
_diffrn_radiation_monochromator graphite
_diffrn_radiation_source 'fine-focus sealed tube'
_diffrn_radiation_type MoK\a
_diffrn_radiation_wavelength 0.71073
_diffrn_reflns_av_R_equivalents 0.0406
_diffrn_reflns_av_sigmaI/netI 0.0402
_diffrn_reflns_limit_h_max 16
_diffrn_reflns_limit_h_min -16
_diffrn_reflns_limit_k_max 18
_diffrn_reflns_limit_k_min -18
_diffrn_reflns_limit_l_max 18
_diffrn_reflns_limit_l_min -18
_diffrn_reflns_number 20711
_diffrn_reflns_theta_full 25.06
_diffrn_reflns_theta_max 25.06
_diffrn_reflns_theta_min 1.86
_exptl_absorpt_coefficient_mu 0.067
_exptl_absorpt_correction_T_max 0.9834
_exptl_absorpt_correction_T_min 0.9814
_exptl_absorpt_correction_type multi-scan
_exptl_absorpt_process_details SADABS
_exptl_crystal_colour purple
_exptl_crystal_density_diffrn 1.112
_exptl_crystal_description block
_exptl_crystal_F_000 1176
_exptl_crystal_size_max 0.28
_exptl_crystal_size_mid 0.25
_exptl_crystal_size_min 0.25
_refine_diff_density_max 0.417
_refine_diff_density_min -0.186
_refine_diff_density_rms 0.038
_refine_ls_extinction_method none
_refine_ls_goodness_of_fit_ref 1.001
_refine_ls_hydrogen_treatment constr
_refine_ls_matrix_type full
_refine_ls_number_parameters 369
_refine_ls_number_reflns 5687
_refine_ls_number_restraints 0
_refine_ls_restrained_S_all 1.001
_refine_ls_R_factor_all 0.0665
_refine_ls_R_factor_gt 0.0439
_refine_ls_shift/su_max 0.000
_refine_ls_shift/su_mean 0.000
_refine_ls_structure_factor_coef Fsqd
_refine_ls_weighting_details 'calc w=1/[\s^2^(Fo^2^)+(0.0453P)^2^+1.6207P] where P=(Fo^2^+2Fc^2^)/3'
_refine_ls_weighting_scheme calc
_refine_ls_wR_factor_gt 0.1043
_refine_ls_wR_factor_ref 0.1199
_reflns_number_gt 4183
_reflns_number_total 5687
_reflns_threshold_expression >2sigma(I)
_cod_data_source_file ic3004867_si_002_3.cif
_cod_data_source_block Li-dabqdi-THF
_cod_original_cell_volume 3218.0(8)
_cod_original_sg_symbol_H-M 'P 1 21/n 1 '
_cod_database_code 4329247

loop_
_symmetry_equiv_pos_as_xyz
'x, y, z'
'-x+1/2, y+1/2, -z+1/2'
'-x, -y, -z'
'x-1/2, -y-1/2, z-1/2'

loop_
_atom_site_label
_atom_site_type_symbol
_atom_site_fract_x
_atom_site_fract_y
_atom_site_fract_z
_atom_site_U_iso_or_equiv
_atom_site_adp_type
_atom_site_occupancy
_atom_site_symmetry_multiplicity
_atom_site_calc_flag
_atom_site_refinement_flags
O1 O 0.84963(10) 0.05593(8) 0.22338(8) 0.0387(3) Uani 1 1 d .
O2 O 0.93658(10) 0.24235(8) 0.22863(8) 0.0378(3) Uani 1 1 d .
N1 N 1.05558(10) 0.08313(9) 0.35481(8) 0.0239(3) Uani 1 1 d .
N2 N 0.90018(10) 0.14304(9) 0.42204(8) 0.0232(3) Uani 1 1 d .
C1 C 1.03211(12) 0.03972(10) 0.42326(10) 0.0219(3) Uani 1 1 d .
C2 C 0.94230(11) 0.07253(10) 0.46053(10) 0.0203(3) Uani 1 1 d .
C3 C 0.91562(12) 0.02985(10) 0.53370(10) 0.0227(4) Uani 1 1 d .
H3 H 0.8584 0.0491 0.5558 0.027 Uiso 1 1 calc R
C4 C 1.15111(12) 0.07216(11) 0.33127(10) 0.0256(4) Uani 1 1 d .
C5 C 1.22839(13) 0.12294(12) 0.37529(11) 0.0317(4) Uani 1 1 d .
C6 C 1.32015(14) 0.11833(13) 0.34818(13) 0.0395(5) Uani 1 1 d .
H6 H 1.3724 0.1522 0.3778 0.047 Uiso 1 1 calc R
C7 C 1.33680(14) 0.06554(14) 0.27925(13) 0.0425(5) Uani 1 1 d .
H7 H 1.3999 0.0631 0.2615 0.051 Uiso 1 1 calc R
C8 C 1.26153(14) 0.01660(13) 0.23648(13) 0.0388(5) Uani 1 1 d .
H8 H 1.2735 -0.0197 0.1891 0.047 Uiso 1 1 calc R
C9 C 1.16773(13) 0.01861(12) 0.26058(11) 0.0316(4) Uani 1 1 d .
C10 C 1.21312(14) 0.18392(13) 0.45024(12) 0.0371(4) Uani 1 1 d .
H10 H 1.1419 0.1826 0.4563 0.044 Uiso 1 1 calc R
C11 C 1.2395(2) 0.27724(15) 0.43132(16) 0.0589(6) Uani 1 1 d .
H11A H 1.2182 0.3157 0.4758 0.088 Uiso 1 1 calc R
H11B H 1.2068 0.2941 0.3727 0.088 Uiso 1 1 calc R
H11C H 1.3106 0.2821 0.4332 0.088 Uiso 1 1 calc R
C12 C 1.27009(19) 0.15532(16) 0.53773(14) 0.0578(6) Uani 1 1 d .
H12A H 1.3402 0.1540 0.5332 0.087 Uiso 1 1 calc R
H12B H 1.2485 0.0971 0.5525 0.087 Uiso 1 1 calc R
H12C H 1.2583 0.1964 0.5840 0.087 Uiso 1 1 calc R
C13 C 1.08743(15) -0.03804(13) 0.21311(13) 0.0424(5) Uani 1 1 d .
H13 H 1.0244 -0.0192 0.2322 0.051 Uiso 1 1 calc R
C14 C 1.1037(2) -0.13306(15) 0.23965(15) 0.0619(7) Uani 1 1 d .
H14A H 1.0492 -0.1682 0.2104 0.093 Uiso 1 1 calc R
H14B H 1.1071 -0.1385 0.3038 0.093 Uiso 1 1 calc R
H14C H 1.1652 -0.1535 0.2218 0.093 Uiso 1 1 calc R
C15 C 1.07625(18) -0.02829(16) 0.11313(14) 0.0548(6) Uani 1 1 d .
H15A H 1.0641 0.0329 0.0972 0.082 Uiso 1 1 calc R
H15B H 1.0210 -0.0637 0.0858 0.082 Uiso 1 1 calc R
H15C H 1.1364 -0.0477 0.0921 0.082 Uiso 1 1 calc R
C16 C 0.83463(12) 0.19171(11) 0.46697(10) 0.0244(4) Uani 1 1 d .
C17 C 0.87367(14) 0.26417(11) 0.51703(11) 0.0297(4) Uani 1 1 d .
C18 C 0.81174(15) 0.31395(12) 0.56089(12) 0.0390(5) Uani 1 1 d .
H18 H 0.8381 0.3613 0.5964 0.047 Uiso 1 1 calc R
C19 C 0.71300(16) 0.29605(13) 0.55390(14) 0.0439(5) Uani 1 1 d .
H19 H 0.6718 0.3306 0.5845 0.053 Uiso 1 1 calc R
C20 C 0.67481(15) 0.22772(13) 0.50219(13) 0.0390(5) Uani 1 1 d .
H20 H 0.6064 0.2167 0.4961 0.047 Uiso 1 1 calc R
C21 C 0.73381(13) 0.17415(11) 0.45845(11) 0.0290(4) Uani 1 1 d .
C22 C 0.98186(14) 0.28646(12) 0.52478(12) 0.0337(4) Uani 1 1 d .
H22 H 1.0066 0.2619 0.4717 0.040 Uiso 1 1 calc R
C23 C 1.04019(16) 0.24414(14) 0.60565(13) 0.0478(5) Uani 1 1 d .
H23A H 1.1093 0.2607 0.6095 0.072 Uiso 1 1 calc R
H23B H 1.0342 0.1808 0.6007 0.072 Uiso 1 1 calc R
H23C H 1.0146 0.2637 0.6588 0.072 Uiso 1 1 calc R
C24 C 1.00114(17) 0.38459(13) 0.52547(15) 0.0495(5) Uani 1 1 d .
H24A H 0.9592 0.4118 0.4758 0.074 Uiso 1 1 calc R
H24B H 1.0700 0.3952 0.5200 0.074 Uiso 1 1 calc R
H24C H 0.9864 0.4095 0.5810 0.074 Uiso 1 1 calc R
C25 C 0.68884(13) 0.10088(12) 0.40057(12) 0.0354(4) Uani 1 1 d .
H25 H 0.7421 0.0586 0.3932 0.042 Uiso 1 1 calc R
C26 C 0.60915(16) 0.05159(15) 0.44019(16) 0.0533(6) Uani 1 1 d .
H26A H 0.6354 0.0318 0.4997 0.080 Uiso 1 1 calc R
H26B H 0.5879 0.0013 0.4031 0.080 Uiso 1 1 calc R
H26C H 0.5532 0.0902 0.4431 0.080 Uiso 1 1 calc R
C27 C 0.64803(17) 0.13602(16) 0.30918(14) 0.0555(6) Uani 1 1 d .
H27A H 0.5946 0.1768 0.3144 0.083 Uiso 1 1 calc R
H27B H 0.6232 0.0877 0.2707 0.083 Uiso 1 1 calc R
H27C H 0.7002 0.1661 0.2840 0.083 Uiso 1 1 calc R
C28 C 0.82745(16) -0.03191(13) 0.24593(14) 0.0466(5) Uani 1 1 d .
H28A H 0.7683 -0.0334 0.2756 0.056 Uiso 1 1 calc R
H28B H 0.8829 -0.0576 0.2859 0.056 Uiso 1 1 calc R
C29 C 0.81025(19) -0.08064(16) 0.16111(17) 0.0621(7) Uani 1 1 d .
H29A H 0.7665 -0.1311 0.1648 0.075 Uiso 1 1 calc R
H29B H 0.8725 -0.1008 0.1431 0.075 Uiso 1 1 calc R
C30 C 0.7619(2) -0.01223(19) 0.09913(19) 0.0809(9) Uani 1 1 d .
H30A H 0.6905 -0.0104 0.1007 0.097 Uiso 1 1 calc R
H30B H 0.7733 -0.0238 0.0379 0.097 Uiso 1 1 calc R
C31 C 0.80991(17) 0.07186(16) 0.13286(13) 0.0529(6) Uani 1 1 d .
H31A H 0.8625 0.0880 0.0983 0.064 Uiso 1 1 calc R
H31B H 0.7612 0.1195 0.1285 0.064 Uiso 1 1 calc R
C32 C 1.02041(17) 0.25104(14) 0.18209(14) 0.0469(5) Uani 1 1 d .
H32A H 1.0022 0.2354 0.1192 0.056 Uiso 1 1 calc R
H32B H 1.0741 0.2123 0.2084 0.056 Uiso 1 1 calc R
C33 C 1.05214(18) 0.34435(16) 0.19070(16) 0.0584(6) Uani 1 1 d .
H33A H 1.0250 0.3782 0.1378 0.070 Uiso 1 1 calc R
H33B H 1.1244 0.3492 0.1995 0.070 Uiso 1 1 calc R
C34 C 1.01013(18) 0.37539(17) 0.27189(16) 0.0623(7) Uani 1 1 d .
H34A H 1.0548 0.3618 0.3267 0.075 Uiso 1 1 calc R
H34B H 0.9972 0.4387 0.2693 0.075 Uiso 1 1 calc R
C35 C 0.91742(15) 0.32477(13) 0.26624(13) 0.0404(5) Uani 1 1 d .
H35A H 0.8984 0.3169 0.3256 0.048 Uiso 1 1 calc R
H35B H 0.8637 0.3553 0.2285 0.048 Uiso 1 1 calc R
Li1 Li 0.9315(2) 0.13921(19) 0.29937(18) 0.0281(6) Uani 1 1 d .

loop_
_atom_site_aniso_label
_atom_site_aniso_U_11
_atom_site_aniso_U_22
_atom_site_aniso_U_33
_atom_site_aniso_U_23
_atom_site_aniso_U_13
_atom_site_aniso_U_12
O1 0.0435(8) 0.0362(8) 0.0344(7) 0.0002(6) -0.0017(6) -0.0049(6)
O2 0.0454(8) 0.0312(7) 0.0407(7) 0.0089(6) 0.0199(6) 0.0060(6)
N1 0.0247(7) 0.0262(8) 0.0224(7) 0.0036(6) 0.0080(6) 0.0019(6)
N2 0.0254(8) 0.0225(7) 0.0223(7) 0.0013(5) 0.0061(6) 0.0034(6)
C1 0.0235(9) 0.0235(9) 0.0187(8) -0.0008(6) 0.0031(6) -0.0025(7)
C2 0.0213(8) 0.0198(8) 0.0194(8) -0.0004(6) 0.0018(6) -0.0005(6)
C3 0.0219(8) 0.0248(9) 0.0227(8) 0.0005(7) 0.0076(6) 0.0027(7)
C4 0.0255(9) 0.0274(9) 0.0252(8) 0.0095(7) 0.0078(7) 0.0037(7)
C5 0.0271(10) 0.0365(11) 0.0318(10) 0.0085(8) 0.0059(7) 0.0018(8)
C6 0.0275(10) 0.0470(12) 0.0448(11) 0.0074(9) 0.0077(8) -0.0006(9)
C7 0.0273(10) 0.0530(13) 0.0508(12) 0.0113(10) 0.0176(9) 0.0047(9)
C8 0.0369(11) 0.0422(11) 0.0412(11) 0.0034(9) 0.0194(9) 0.0082(9)
C9 0.0326(10) 0.0311(10) 0.0334(10) 0.0044(8) 0.0122(8) 0.0037(8)
C10 0.0304(10) 0.0437(12) 0.0371(10) -0.0021(9) 0.0050(8) -0.0037(9)
C11 0.0776(18) 0.0451(14) 0.0560(14) 0.0030(11) 0.0168(12) 0.0037(12)
C12 0.0720(17) 0.0582(15) 0.0408(12) 0.0003(10) 0.0005(11) 0.0029(12)
C13 0.0400(12) 0.0464(12) 0.0452(11) -0.0135(9) 0.0204(9) -0.0024(9)
C14 0.096(2) 0.0498(14) 0.0451(13) -0.0073(10) 0.0269(13) -0.0198(13)
C15 0.0587(15) 0.0530(14) 0.0509(13) -0.0037(11) 0.0013(11) -0.0016(11)
C16 0.0317(10) 0.0222(9) 0.0208(8) 0.0058(7) 0.0089(7) 0.0051(7)
C17 0.0406(11) 0.0243(9) 0.0259(9) 0.0027(7) 0.0101(8) 0.0031(8)
C18 0.0542(13) 0.0283(10) 0.0382(11) -0.0048(8) 0.0190(9) 0.0018(9)
C19 0.0519(13) 0.0328(11) 0.0545(13) -0.0012(9) 0.0328(10) 0.0082(10)
C20 0.0348(11) 0.0367(11) 0.0498(12) 0.0056(9) 0.0206(9) 0.0040(9)
C21 0.0323(10) 0.0266(10) 0.0300(9) 0.0067(7) 0.0112(7) 0.0050(8)
C22 0.0393(11) 0.0289(10) 0.0337(10) -0.0044(8) 0.0081(8) -0.0012(8)
C23 0.0499(13) 0.0486(13) 0.0424(12) -0.0001(10) -0.0019(10) -0.0070(10)
C24 0.0503(13) 0.0334(12) 0.0668(15) -0.0038(10) 0.0148(11) -0.0071(10)
C25 0.0270(10) 0.0365(11) 0.0429(11) 0.0005(8) 0.0061(8) 0.0026(8)
C26 0.0393(12) 0.0479(14) 0.0748(16) -0.0047(11) 0.0153(11) -0.0086(10)
C27 0.0527(14) 0.0621(15) 0.0486(13) -0.0015(11) -0.0036(10) 0.0089(12)
C28 0.0475(13) 0.0353(11) 0.0595(13) -0.0026(10) 0.0162(10) -0.0099(10)
C29 0.0594(16) 0.0548(15) 0.0762(17) -0.0212(13) 0.0232(13) -0.0167(12)
C30 0.0746(19) 0.080(2) 0.0769(19) -0.0413(16) -0.0275(15) 0.0107(16)
C31 0.0577(14) 0.0637(15) 0.0335(11) -0.0052(10) -0.0068(10) -0.0003(12)
C32 0.0551(14) 0.0427(12) 0.0492(12) 0.0120(10) 0.0285(10) 0.0098(10)
C33 0.0578(15) 0.0623(16) 0.0601(15) -0.0012(12) 0.0258(12) -0.0130(12)
C34 0.0668(17) 0.0610(16) 0.0636(15) -0.0152(12) 0.0250(13) -0.0158(13)
C35 0.0465(12) 0.0380(11) 0.0390(11) 0.0052(9) 0.0137(9) 0.0102(9)
Li1 0.0310(16) 0.0290(16) 0.0251(14) 0.0031(11) 0.0074(12) 0.0015(12)

loop_
_atom_type_symbol
_atom_type_description
_atom_type_scat_dispersion_real
_atom_type_scat_dispersion_imag
_atom_type_scat_source
C C 0.0033 0.0016 'International Tables Vol C Tables 4.2.6.8 and 6.1.1.4'
H H 0.0000 0.0000 'International Tables Vol C Tables 4.2.6.8 and 6.1.1.4'
Li Li -0.0003 0.0001 'International Tables Vol C Tables 4.2.6.8 and 6.1.1.4'
N N 0.0061 0.0033 'International Tables Vol C Tables 4.2.6.8 and 6.1.1.4'
O O 0.0106 0.0060 'International Tables Vol C Tables 4.2.6.8 and 6.1.1.4'

loop_
_geom_angle_atom_site_label_1
_geom_angle_atom_site_label_2
_geom_angle_atom_site_label_3
_geom_angle
_geom_angle_site_symmetry_1
_geom_angle_site_symmetry_3
C31 O1 C28 109.11(16) . .
C31 O1 Li1 124.39(15) . .
C28 O1 Li1 126.28(14) . .
C35 O2 C32 108.83(14) . .
C35 O2 Li1 118.56(13) . .
C32 O2 Li1 116.68(14) . .
C1 N1 C4 118.82(13) . .
C1 N1 Li1 105.22(13) . .
C4 N1 Li1 135.37(13) . .
C2 N2 C16 118.82(13) . .
C2 N2 Li1 104.75(13) . .
C16 N2 Li1 135.34(13) . .
N1 C1 C3 126.20(15) . 3_756
N1 C1 C2 115.83(14) . .
C3 C1 C2 117.90(13) 3_756 .
N1 C1 Li1 46.19(10) . .
C3 C1 Li1 162.38(13) 3_756 .
C2 C1 Li1 73.06(10) . .
N2 C2 C3 126.33(14) . .
N2 C2 C1 115.57(13) . .
C3 C2 C1 117.98(14) . .
N2 C2 Li1 46.37(9) . .
C3 C2 Li1 160.57(13) . .
C1 C2 Li1 73.69(10) . .
C2 C3 C1 124.09(14) . 3_756
C2 C3 H3 118.0 . .
C1 C3 H3 118.0 3_756 .
C9 C4 C5 119.74(15) . .
C9 C4 N1 121.60(16) . .
C5 C4 N1 118.39(15) . .
C6 C5 C4 119.10(17) . .
C6 C5 C10 119.26(17) . .
C4 C5 C10 121.63(15) . .
C7 C6 C5 121.28(19) . .
C7 C6 H6 119.4 . .
C5 C6 H6 119.4 . .
C8 C7 C6 119.45(17) . .
C8 C7 H7 120.3 . .
C6 C7 H7 120.3 . .
C7 C8 C9 121.90(18) . .
C7 C8 H8 119.0 . .
C9 C8 H8 119.0 . .
C8 C9 C4 118.51(17) . .
C8 C9 C13 120.20(17) . .
C4 C9 C13 121.26(15) . .
C12 C10 C11 109.54(18) . .
C12 C10 C5 112.18(17) . .
C11 C10 C5 112.06(16) . .
C12 C10 H10 107.6 . .
C11 C10 H10 107.6 . .
C5 C10 H10 107.6 . .
C10 C11 H11A 109.5 . .
C10 C11 H11B 109.5 . .
H11A C11 H11B 109.5 . .
C10 C11 H11C 109.5 . .
H11A C11 H11C 109.5 . .
H11B C11 H11C 109.5 . .
C10 C12 H12A 109.5 . .
C10 C12 H12B 109.5 . .
H12A C12 H12B 109.5 . .
C10 C12 H12C 109.5 . .
H12A C12 H12C 109.5 . .
H12B C12 H12C 109.5 . .
C9 C13 C15 112.79(17) . .
C9 C13 C14 110.80(18) . .
C15 C13 C14 110.60(17) . .
C9 C13 H13 107.5 . .
C15 C13 H13 107.5 . .
C14 C13 H13 107.5 . .
C13 C14 H14A 109.5 . .
C13 C14 H14B 109.5 . .
H14A C14 H14B 109.5 . .
C13 C14 H14C 109.5 . .
H14A C14 H14C 109.5 . .
H14B C14 H14C 109.5 . .
C13 C15 H15A 109.5 . .
C13 C15 H15B 109.5 . .
H15A C15 H15B 109.5 . .
C13 C15 H15C 109.5 . .
H15A C15 H15C 109.5 . .
H15B C15 H15C 109.5 . .
C21 C16 C17 119.75(15) . .
C21 C16 N2 122.89(15) . .
C17 C16 N2 117.21(15) . .
C18 C17 C16 118.91(17) . .
C18 C17 C22 120.22(17) . .
C16 C17 C22 120.86(15) . .
C19 C18 C17 121.45(18) . .
C19 C18 H18 119.3 . .
C17 C18 H18 119.3 . .
C20 C19 C18 119.31(17) . .
C20 C19 H19 120.3 . .
C18 C19 H19 120.3 . .
C19 C20 C21 121.78(18) . .
C19 C20 H20 119.1 . .
C21 C20 H20 119.1 . .
C20 C21 C16 118.70(17) . .
C20 C21 C25 120.25(16) . .
C16 C21 C25 121.01(15) . .
C17 C22 C23 111.39(15) . .
C17 C22 C24 112.98(16) . .
C23 C22 C24 110.17(17) . .
C17 C22 H22 107.3 . .
C23 C22 H22 107.3 . .
C24 C22 H22 107.3 . .
C22 C23 H23A 109.5 . .
C22 C23 H23B 109.5 . .
H23A C23 H23B 109.5 . .
C22 C23 H23C 109.5 . .
H23A C23 H23C 109.5 . .
H23B C23 H23C 109.5 . .
C22 C24 H24A 109.5 . .
C22 C24 H24B 109.5 . .
H24A C24 H24B 109.5 . .
C22 C24 H24C 109.5 . .
H24A C24 H24C 109.5 . .
H24B C24 H24C 109.5 . .
C21 C25 C27 109.82(16) . .
C21 C25 C26 113.22(16) . .
C27 C25 C26 110.33(18) . .
C21 C25 H25 107.8 . .
C27 C25 H25 107.8 . .
C26 C25 H25 107.8 . .
C25 C26 H26A 109.5 . .
C25 C26 H26B 109.5 . .
H26A C26 H26B 109.5 . .
C25 C26 H26C 109.5 . .
H26A C26 H26C 109.5 . .
H26B C26 H26C 109.5 . .
C25 C27 H27A 109.5 . .
C25 C27 H27B 109.5 . .
H27A C27 H27B 109.5 . .
C25 C27 H27C 109.5 . .
H27A C27 H27C 109.5 . .
H27B C27 H27C 109.5 . .
O1 C28 C29 106.01(18) . .
O1 C28 H28A 110.5 . .
C29 C28 H28A 110.5 . .
O1 C28 H28B 110.5 . .
C29 C28 H28B 110.5 . .
H28A C28 H28B 108.7 . .
C28 C29 C30 101.45(19) . .
C28 C29 H29A 111.5 . .
C30 C29 H29A 111.5 . .
C28 C29 H29B 111.5 . .
C30 C29 H29B 111.5 . .
H29A C29 H29B 109.3 . .
C29 C30 C31 104.49(19) . .
C29 C30 H30A 110.9 . .
C31 C30 H30A 110.9 . .
C29 C30 H30B 110.9 . .
C31 C30 H30B 110.9 . .
H30A C30 H30B 108.9 . .
O1 C31 C30 105.75(19) . .
O1 C31 H31A 110.6 . .
C30 C31 H31A 110.6 . .
O1 C31 H31B 110.6 . .
C30 C31 H31B 110.6 . .
H31A C31 H31B 108.7 . .
O2 C32 C33 106.75(16) . .
O2 C32 H32A 110.4 . .
C33 C32 H32A 110.4 . .
O2 C32 H32B 110.4 . .
C33 C32 H32B 110.4 . .
H32A C32 H32B 108.6 . .
C32 C33 C34 103.36(17) . .
C32 C33 H33A 111.1 . .
C34 C33 H33A 111.1 . .
C32 C33 H33B 111.1 . .
C34 C33 H33B 111.1 . .
H33A C33 H33B 109.1 . .
C35 C34 C33 102.34(18) . .
C35 C34 H34A 111.3 . .
C33 C34 H34A 111.3 . .
C35 C34 H34B 111.3 . .
C33 C34 H34B 111.3 . .
H34A C34 H34B 109.2 . .
O2 C35 C34 106.20(16) . .
O2 C35 H35A 110.5 . .
C34 C35 H35A 110.5 . .
O2 C35 H35B 110.5 . .
C34 C35 H35B 110.5 . .
H35A C35 H35B 108.7 . .
O2 Li1 O1 105.49(14) . .
O2 Li1 N2 122.49(16) . .
O1 Li1 N2 113.15(14) . .
O2 Li1 N1 119.74(15) . .
O1 Li1 N1 110.69(15) . .
N2 Li1 N1 84.30(12) . .
O2 Li1 C2 146.91(15) . .
O1 Li1 C2 104.37(12) . .
N2 Li1 C2 28.89(6) . .
N1 Li1 C2 60.52(9) . .
O2 Li1 C1 144.53(15) . .
O1 Li1 C1 104.01(12) . .
N2 Li1 C1 60.41(9) . .
N1 Li1 C1 28.59(6) . .
C2 Li1 C1 33.25(6) . .

loop_
_geom_bond_atom_site_label_1
_geom_bond_atom_site_label_2
_geom_bond_distance
_geom_bond_site_symmetry_2
O1 C31 1.437(2) .
O1 C28 1.439(2) .
O1 Li1 1.973(3) .
O2 C35 1.433(2) .
O2 C32 1.450(2) .
O2 Li1 1.929(3) .
N1 C1 1.323(2) .
N1 C4 1.426(2) .
N1 Li1 1.994(3) .
N2 C2 1.328(2) .
N2 C16 1.426(2) .
N2 Li1 1.989(3) .
C1 C3 1.401(2) 3_756
C1 C2 1.524(2) .
C1 Li1 2.667(3) .
C2 C3 1.394(2) .
C2 Li1 2.658(3) .
C3 C1 1.401(2) 3_756
C3 H3 0.9500 .
C4 C9 1.406(2) .
C4 C5 1.412(2) .
C5 C6 1.390(3) .
C5 C10 1.521(3) .
C6 C7 1.378(3) .
C6 H6 0.9500 .
C7 C8 1.370(3) .
C7 H7 0.9500 .
C8 C9 1.397(3) .
C8 H8 0.9500 .
C9 C13 1.511(3) .
C10 C12 1.518(3) .
C10 C11 1.519(3) .
C10 H10 1.0000 .
C11 H11A 0.9800 .
C11 H11B 0.9800 .
C11 H11C 0.9800 .
C12 H12A 0.9800 .
C12 H12B 0.9800 .
C12 H12C 0.9800 .
C13 C15 1.525(3) .
C13 C14 1.525(3) .
C13 H13 1.0000 .
C14 H14A 0.9800 .
C14 H14B 0.9800 .
C14 H14C 0.9800 .
C15 H15A 0.9800 .
C15 H15B 0.9800 .
C15 H15C 0.9800 .
C16 C21 1.405(2) .
C16 C17 1.415(2) .
C17 C18 1.391(2) .
C17 C22 1.520(3) .
C18 C19 1.379(3) .
C18 H18 0.9500 .
C19 C20 1.375(3) .
C19 H19 0.9500 .
C20 C21 1.396(2) .
C20 H20 0.9500 .
C21 C25 1.511(3) .
C22 C23 1.523(3) .
C22 C24 1.533(3) .
C22 H22 1.0000 .
C23 H23A 0.9800 .
C23 H23B 0.9800 .
C23 H23C 0.9800 .
C24 H24A 0.9800 .
C24 H24B 0.9800 .
C24 H24C 0.9800 .
C25 C27 1.530(3) .
C25 C26 1.532(3) .
C25 H25 1.0000 .
C26 H26A 0.9800 .
C26 H26B 0.9800 .
C26 H26C 0.9800 .
C27 H27A 0.9800 .
C27 H27B 0.9800 .
C27 H27C 0.9800 .
C28 C29 1.489(3) .
C28 H28A 0.9900 .
C28 H28B 0.9900 .
C29 C30 1.507(4) .
C29 H29A 0.9900 .
C29 H29B 0.9900 .
C30 C31 1.510(3) .
C30 H30A 0.9900 .
C30 H30B 0.9900 .
C31 H31A 0.9900 .
C31 H31B 0.9900 .
C32 C33 1.501(3) .
C32 H32A 0.9900 .
C32 H32B 0.9900 .
C33 C34 1.523(3) .
C33 H33A 0.9900 .
C33 H33B 0.9900 .
C34 C35 1.489(3) .
C34 H34A 0.9900 .
C34 H34B 0.9900 .
C35 H35A 0.9900 .
C35 H35B 0.9900 .
